data_4038384
loop_
_publ_author_name
'Chang, Meng-Yang'
'Tsai, Yu-Lin'
'Chen, Hsing-Yin'

_publ_section_title
;
 CuBr<sub>2</sub>-Mediated One-Pot Synthesis of Sulfonyl
 9-Fluorenylidenes.
;
_journal_name_full 'The Journal of organic chemistry'
_journal_paper_doi 10.1021/acs.joc.0c00035
_journal_year 2020
_chemical_formula_sum 'C24 H22 O6 S'
_chemical_formula_weight 438.47
_space_group_crystal_system triclinic
_space_group_IT_number 2
_space_group_name_Hall '-P 1'
_space_group_name_H-M_alt 'P -1'
_atom_sites_solution_hydrogens geom
_audit_creation_method SHELXL-2014/6
_cell_angle_alpha 107.146(3)
_cell_angle_beta 97.160(3)
_cell_angle_gamma 95.193(3)
_cell_formula_units_Z 4
_cell_length_a 12.1394(8)
_cell_length_b 12.8311(9)
_cell_length_c 16.4085(12)
_cell_measurement_reflns_used 9033
_cell_measurement_temperature 100(2)
_cell_measurement_theta_max 26.4105
_cell_measurement_theta_min 2.4305
_cell_volume 2401.3(3)
_computing_cell_refinement 'SAINT V8.34A (Bruker AXS Inc., 2013)'
_computing_data_collection 'Bruker APEX2'
_computing_data_reduction 'SAINT V8.34A (Bruker AXS Inc., 2013)'
_computing_molecular_graphics 'Bruker SHELXTL'
_computing_publication_material 'Bruker SHELXTL'
_computing_structure_refinement 'SHELXL-2014/6 (Sheldrick, 2014)'
_diffrn_ambient_temperature 100(2)
_diffrn_detector_area_resol_mean 8.3333
_diffrn_measured_fraction_theta_full 0.948
_diffrn_measured_fraction_theta_max 0.932
_diffrn_measurement_device_type 'Bruker APEX-II CCD'
_diffrn_measurement_method '\f and \w scans'
_diffrn_radiation_type MoK\a
_diffrn_radiation_wavelength 0.71073
_diffrn_reflns_av_R_equivalents 0.0560
_diffrn_reflns_av_unetI/netI 0.0803
_diffrn_reflns_Laue_measured_fraction_full 0.948
_diffrn_reflns_Laue_measured_fraction_max 0.932
_diffrn_reflns_limit_h_max 15
_diffrn_reflns_limit_h_min -15
_diffrn_reflns_limit_k_max 16
_diffrn_reflns_limit_k_min -16
_diffrn_reflns_limit_l_max 20
_diffrn_reflns_limit_l_min -20
_diffrn_reflns_number 30022
_diffrn_reflns_point_group_measured_fraction_full 0.948
_diffrn_reflns_point_group_measured_fraction_max 0.932
_diffrn_reflns_theta_full 25.242
_diffrn_reflns_theta_max 26.466
_diffrn_reflns_theta_min 1.315
_exptl_absorpt_coefficient_mu 0.169
_exptl_absorpt_correction_T_max 0.7454
_exptl_absorpt_correction_T_min 0.6725
_exptl_absorpt_correction_type multi-scan
_exptl_absorpt_process_details 'SADABS V2014/4 (Bruker AXS Inc.)'
_exptl_crystal_colour colorless
_exptl_crystal_density_diffrn 1.213
_exptl_crystal_density_meas ?
_exptl_crystal_density_method 'not measured'
_exptl_crystal_description columnar
_exptl_crystal_F_000 920
_exptl_crystal_size_max 0.16
_exptl_crystal_size_mid 0.05
_exptl_crystal_size_min 0.04
_refine_diff_density_max 0.565
_refine_diff_density_min -0.540
_refine_diff_density_rms 0.085
_refine_ls_extinction_coef 0.0014(5)
_refine_ls_extinction_expression Fc^*^=kFc[1+0.001xFc^2^\l^3^/sin(2\q)]^-1/4^
_refine_ls_extinction_method SHELXL
_refine_ls_goodness_of_fit_ref 1.079
_refine_ls_hydrogen_treatment constr
_refine_ls_matrix_type full
_refine_ls_number_parameters 568
_refine_ls_number_reflns 9234
_refine_ls_number_restraints 0
_refine_ls_restrained_S_all 1.079
_refine_ls_R_factor_all 0.1030
_refine_ls_R_factor_gt 0.0669
_refine_ls_shift/su_max 0.000
_refine_ls_shift/su_mean 0.000
_refine_ls_structure_factor_coef Fsqd
_refine_ls_weighting_details 'w=1/[\s^2^(Fo^2^)+(0.0630P)^2^+4.1609P] where P=(Fo^2^+2Fc^2^)/3'
_refine_ls_weighting_scheme calc
_refine_ls_wR_factor_gt 0.1621
_refine_ls_wR_factor_ref 0.1813
_reflns_Friedel_coverage 0.000
_reflns_number_gt 6170
_reflns_number_total 9234
_reflns_threshold_expression 'I > 2\s(I)'
_cod_data_source_file jo0c00035_si_001.cif
_cod_data_source_block 180905lt_0m_a_sq
_cod_depositor_comments
;
The following automatic conversions were performed:

data item '_exptl_crystal_density_meas' value 'not measured' was
changed to '?' -- the value is perceived as not measured.

Automatic conversion script
Id: cif_fix_values 7556 2019-12-06 15:28:31Z antanas 
;
_cod_database_code 4038384
_shelx_space_group_comment
;
The symmetry employed for this shelxl refinement is uniquely defined
by the following loop, which should always be used as a source of
symmetry information in preference to the above space-group names.
They are only intended as comments.
;
_shelxl_version_number 2014/6

loop_
_space_group_symop_operation_xyz
'x, y, z'
'-x, -y, -z'

loop_
_atom_site_label
_atom_site_type_symbol
_atom_site_fract_x
_atom_site_fract_y
_atom_site_fract_z
_atom_site_U_iso_or_equiv
_atom_site_adp_type
_atom_site_occupancy
_atom_site_site_symmetry_order
_atom_site_calc_flag
_atom_site_refinement_flags_posn
_atom_site_refinement_flags_adp
_atom_site_refinement_flags_occupancy
_atom_site_disorder_assembly
_atom_site_disorder_group
C1 C 0.8938(3) 0.9001(3) 0.3276(2) 0.0218(8) Uani 1 1 d . . . . .
C2 C 0.9980(3) 0.8990(4) 0.3713(3) 0.0322(10) Uani 1 1 d . . . . .
H2 H 1.0220 0.9487 0.4279 0.039 Uiso 1 1 calc R U . . .
C3 C 1.0676(3) 0.8267(4) 0.3338(3) 0.0334(10) Uani 1 1 d . . . . .
H3 H 1.1388 0.8254 0.3647 0.040 Uiso 1 1 calc R U . . .
C4 C 1.0335(3) 0.7559(3) 0.2507(2) 0.0269(9) Uani 1 1 d . . . . .
C5 C 0.9287(3) 0.7565(3) 0.2060(2) 0.0292(9) Uani 1 1 d . . . . .
H5 H 0.9055 0.7081 0.1489 0.035 Uiso 1 1 calc R U . . .
C6 C 0.8586(3) 0.8273(3) 0.2448(2) 0.0265(9) Uani 1 1 d . . . . .
H6 H 0.7860 0.8266 0.2151 0.032 Uiso 1 1 calc R U . . .
C7 C 1.2049(4) 0.6773(5) 0.2528(3) 0.0540(15) Uani 1 1 d . . . . .
H7A H 1.2496 0.7502 0.2729 0.081 Uiso 1 1 calc R U . . .
H7B H 1.2441 0.6253 0.2140 0.081 Uiso 1 1 calc R U . . .
H7C H 1.1940 0.6522 0.3025 0.081 Uiso 1 1 calc R U . . .
C8 C 0.7594(3) 0.9330(3) 0.4516(2) 0.0226(8) Uani 1 1 d . . . . .
H8 H 0.7795 0.8623 0.4486 0.027 Uiso 1 1 calc R U . . .
C9 C 0.6980(3) 0.9764(3) 0.5129(2) 0.0185(8) Uani 1 1 d . . . . .
C10 C 0.6592(3) 0.9184(3) 0.5721(2) 0.0193(8) Uani 1 1 d . . . . .
C11 C 0.6797(3) 0.8169(3) 0.5816(2) 0.0185(8) Uani 1 1 d . . . . .
C12 C 0.6299(3) 0.7806(3) 0.6424(2) 0.0220(8) Uani 1 1 d . . . . .
C13 C 0.5605(3) 0.8441(3) 0.6929(2) 0.0232(8) Uani 1 1 d . . . . .
C14 C 0.5401(3) 0.9453(3) 0.6835(2) 0.0219(8) Uani 1 1 d . . . . .
H14 H 0.4929 0.9889 0.7173 0.026 Uiso 1 1 calc R U . . .
C15 C 0.5910(3) 0.9810(3) 0.6232(2) 0.0204(8) Uani 1 1 d . . . . .
C16 C 0.5832(3) 1.0827(3) 0.6006(2) 0.0209(8) Uani 1 1 d . . . . .
C17 C 0.5235(3) 1.1692(3) 0.6317(2) 0.0224(8) Uani 1 1 d . . . . .
H17 H 0.4786 1.1688 0.6751 0.027 Uiso 1 1 calc R U . . .
C18 C 0.5308(3) 1.2566(3) 0.5979(2) 0.0270(9) Uani 1 1 d . . . . .
H18 H 0.4906 1.3167 0.6186 0.032 Uiso 1 1 calc R U . . .
C19 C 0.5964(3) 1.2568(3) 0.5343(2) 0.0273(9) Uani 1 1 d . . . . .
H19 H 0.6012 1.3176 0.5125 0.033 Uiso 1 1 calc R U . . .
C20 C 0.6550(3) 1.1692(3) 0.5019(2) 0.0230(8) Uani 1 1 d . . . . .
H20 H 0.6988 1.1695 0.4579 0.028 Uiso 1 1 calc R U . . .
C21 C 0.6485(3) 1.0819(3) 0.5349(2) 0.0205(8) Uani 1 1 d . . . . .
C22 C 0.8552(4) 0.7537(4) 0.5717(3) 0.0434(12) Uani 1 1 d . . . . .
H22A H 0.8940 0.8292 0.5908 0.065 Uiso 1 1 calc R U . . .
H22B H 0.8956 0.7060 0.5308 0.065 Uiso 1 1 calc R U . . .
H22C H 0.8524 0.7273 0.6218 0.065 Uiso 1 1 calc R U . . .
C23 C 0.5788(4) 0.5893(3) 0.5990(3) 0.0375(11) Uani 1 1 d . . . . .
H23A H 0.5017 0.5978 0.6087 0.056 Uiso 1 1 calc R U . . .
H23B H 0.5994 0.5225 0.6108 0.056 Uiso 1 1 calc R U . . .
H23C H 0.5847 0.5835 0.5388 0.056 Uiso 1 1 calc R U . . .
C24 C 0.4515(5) 0.8690(4) 0.8062(3) 0.0508(14) Uani 1 1 d . . . . .
H24A H 0.4971 0.9396 0.8383 0.076 Uiso 1 1 calc R U . . .
H24B H 0.4278 0.8322 0.8469 0.076 Uiso 1 1 calc R U . . .
H24C H 0.3853 0.8817 0.7716 0.076 Uiso 1 1 calc R U . . .
C25 C 0.8070(3) 0.1517(3) 0.9317(2) 0.0204(8) Uani 1 1 d . . . . .
C26 C 0.9143(3) 0.1388(3) 0.9653(2) 0.0227(8) Uani 1 1 d . . . . .
H26 H 0.9456 0.1794 1.0233 0.027 Uiso 1 1 calc R U . . .
C27 C 0.9755(3) 0.0672(3) 0.9149(2) 0.0216(8) Uani 1 1 d . . . . .
H27 H 1.0484 0.0581 0.9382 0.026 Uiso 1 1 calc R U . . .
C28 C 0.9301(3) 0.0087(3) 0.8303(2) 0.0240(9) Uani 1 1 d . . . . .
C29 C 0.8235(3) 0.0231(3) 0.7963(3) 0.0288(9) Uani 1 1 d . . . . .
H29 H 0.7929 -0.0165 0.7380 0.035 Uiso 1 1 calc R U . . .
C30 C 0.7623(3) 0.0937(3) 0.8464(3) 0.0287(9) Uani 1 1 d . . . . .
H30 H 0.6897 0.1030 0.8228 0.034 Uiso 1 1 calc R U . . .
C31 C 1.0902(4) -0.0853(4) 0.8058(3) 0.0362(11) Uani 1 1 d . . . . .
H31A H 1.1416 -0.0162 0.8258 0.054 Uiso 1 1 calc R U . . .
H31B H 1.1179 -0.1382 0.7591 0.054 Uiso 1 1 calc R U . . .
H31C H 1.0858 -0.1154 0.8539 0.054 Uiso 1 1 calc R U . . .
C32 C 0.7485(3) 0.3640(3) 0.9852(2) 0.0217(8) Uani 1 1 d . . . . .
H32 H 0.7995 0.3731 0.9476 0.026 Uiso 1 1 calc R U . . .
C33 C 0.7013(3) 0.4521(3) 1.0235(2) 0.0173(8) Uani 1 1 d . . . . .
C34 C 0.7218(3) 0.5605(3) 1.0100(2) 0.0193(8) Uani 1 1 d . . . . .
C35 C 0.7939(3) 0.6002(3) 0.9623(2) 0.0187(8) Uani 1 1 d . . . . .
C36 C 0.7922(3) 0.7067(3) 0.9583(2) 0.0192(8) Uani 1 1 d . . . . .
C37 C 0.7217(3) 0.7754(3) 1.0035(2) 0.0206(8) Uani 1 1 d . . . . .
C38 C 0.6502(3) 0.7378(3) 1.0523(2) 0.0203(8) Uani 1 1 d . . . . .
H38 H 0.6020 0.7839 1.0827 0.024 Uiso 1 1 calc R U . . .
C39 C 0.6521(3) 0.6311(3) 1.0548(2) 0.0194(8) Uani 1 1 d . . . . .
C40 C 0.5871(3) 0.5719(3) 1.1009(2) 0.0195(8) Uani 1 1 d . . . . .
C41 C 0.5092(3) 0.6063(3) 1.1546(2) 0.0243(9) Uani 1 1 d . . . . .
H41 H 0.4894 0.6786 1.1658 0.029 Uiso 1 1 calc R U . . .
C42 C 0.4603(3) 0.5327(3) 1.1918(2) 0.0254(9) Uani 1 1 d . . . . .
H42 H 0.4064 0.5550 1.2285 0.030 Uiso 1 1 calc R U . . .
C43 C 0.4896(3) 0.4276(3) 1.1759(2) 0.0262(9) Uani 1 1 d . . . . .
H43 H 0.4567 0.3790 1.2028 0.031 Uiso 1 1 calc R U . . .
C44 C 0.5667(3) 0.3925(3) 1.1210(2) 0.0237(9) Uani 1 1 d . . . . .
H44 H 0.5849 0.3196 1.1093 0.028 Uiso 1 1 calc R U . . .
C45 C 0.6168(3) 0.4641(3) 1.0835(2) 0.0192(8) Uani 1 1 d . . . . .
C46 C 0.9745(3) 0.5676(3) 0.9215(3) 0.0316(10) Uani 1 1 d . . . . .
H46A H 0.9820 0.6047 0.8777 0.047 Uiso 1 1 calc R U . . .
H46B H 1.0177 0.5053 0.9109 0.047 Uiso 1 1 calc R U . . .
H46C H 1.0029 0.6195 0.9790 0.047 Uiso 1 1 calc R U . . .
C47 C 0.8038(4) 0.7294(4) 0.8231(3) 0.0331(10) Uani 1 1 d . . . . .
H47A H 0.7821 0.6503 0.7941 0.050 Uiso 1 1 calc R U . . .
H47B H 0.8542 0.7594 0.7909 0.050 Uiso 1 1 calc R U . . .
H47C H 0.7367 0.7666 0.8257 0.050 Uiso 1 1 calc R U . . .
C48 C 0.6495(4) 0.9456(3) 1.0326(3) 0.0420(12) Uani 1 1 d . . . . .
H48A H 0.5730 0.9086 1.0090 0.063 Uiso 1 1 calc R U . . .
H48B H 0.6592 1.0158 1.0203 0.063 Uiso 1 1 calc R U . . .
H48C H 0.6630 0.9591 1.0952 0.063 Uiso 1 1 calc R U . . .
O1 O 0.8738(2) 1.0967(2) 0.42256(17) 0.0296(7) Uani 1 1 d . . . . .
O2 O 0.7136(2) 0.9909(2) 0.31228(17) 0.0320(7) Uani 1 1 d . . . . .
O3 O 1.0972(2) 0.6836(2) 0.20709(18) 0.0388(8) Uani 1 1 d . . . . .
O4 O 0.7434(2) 0.7516(2) 0.53042(16) 0.0258(6) Uani 1 1 d . . . . .
O5 O 0.6527(2) 0.6825(2) 0.65512(16) 0.0272(6) Uani 1 1 d . . . . .
O6 O 0.5164(2) 0.8007(2) 0.75022(17) 0.0330(7) Uani 1 1 d . . . . .
O7 O 0.7654(2) 0.2411(2) 1.08631(17) 0.0314(7) Uani 1 1 d . . . . .
O8 O 0.6093(2) 0.1882(2) 0.96445(19) 0.0333(7) Uani 1 1 d . . . . .
O9 O 0.9815(2) -0.0650(2) 0.77489(17) 0.0301(7) Uani 1 1 d . . . . .
O10 O 0.8584(2) 0.5283(2) 0.91682(16) 0.0228(6) Uani 1 1 d . . . . .
O11 O 0.8604(2) 0.7465(2) 0.90965(16) 0.0239(6) Uani 1 1 d . . . . .
O12 O 0.7277(2) 0.8771(2) 0.99342(18) 0.0292(7) Uani 1 1 d . . . . .
S1 S 0.80660(8) 0.99257(8) 0.37652(6) 0.0235(2) Uani 1 1 d . . . . .
S2 S 0.72485(8) 0.23307(8) 0.99805(6) 0.0231(2) Uani 1 1 d . . . . .

loop_
_atom_site_aniso_label
_atom_site_aniso_U_11
_atom_site_aniso_U_22
_atom_site_aniso_U_33
_atom_site_aniso_U_23
_atom_site_aniso_U_13
_atom_site_aniso_U_12
C1 0.018(2) 0.029(2) 0.0173(18) 0.0062(16) 0.0037(16) 0.0026(18)
C2 0.026(2) 0.042(3) 0.018(2) -0.0021(18) -0.0023(18) 0.002(2)
C3 0.021(2) 0.041(3) 0.026(2) -0.0046(19) -0.0078(18) 0.010(2)
C4 0.022(2) 0.029(2) 0.025(2) 0.0011(17) 0.0035(18) 0.0055(19)
C5 0.026(2) 0.034(2) 0.019(2) -0.0011(17) -0.0031(18) 0.004(2)
C6 0.019(2) 0.034(2) 0.023(2) 0.0061(17) 0.0005(17) -0.0008(19)
C7 0.026(3) 0.066(3) 0.046(3) -0.016(3) -0.012(2) 0.021(3)
C8 0.022(2) 0.024(2) 0.0202(19) 0.0062(16) 0.0007(17) 0.0019(18)
C9 0.0155(19) 0.0197(19) 0.0157(17) 0.0028(15) -0.0054(15) -0.0009(16)
C10 0.017(2) 0.0209(19) 0.0159(17) 0.0027(15) -0.0035(16) 0.0005(17)
C11 0.0118(19) 0.0220(19) 0.0173(18) 0.0014(15) -0.0022(15) 0.0024(16)
C12 0.020(2) 0.023(2) 0.0211(19) 0.0068(16) -0.0035(17) 0.0002(17)
C13 0.019(2) 0.028(2) 0.0192(18) 0.0077(16) -0.0031(16) -0.0029(18)
C14 0.017(2) 0.027(2) 0.0193(18) 0.0050(16) 0.0004(16) 0.0017(18)
C15 0.016(2) 0.025(2) 0.0161(18) 0.0020(16) -0.0030(16) 0.0004(17)
C16 0.016(2) 0.025(2) 0.0158(18) 0.0020(15) -0.0056(16) -0.0026(17)
C17 0.024(2) 0.022(2) 0.0181(18) 0.0005(15) 0.0037(17) 0.0078(18)
C18 0.027(2) 0.024(2) 0.023(2) -0.0002(17) -0.0024(18) 0.0046(19)
C19 0.030(2) 0.023(2) 0.027(2) 0.0068(17) -0.0021(18) -0.0003(19)
C20 0.023(2) 0.024(2) 0.0209(19) 0.0064(16) 0.0002(17) 0.0000(18)
C21 0.016(2) 0.0218(19) 0.0178(18) 0.0019(15) -0.0046(16) -0.0025(17)
C22 0.031(3) 0.056(3) 0.038(3) 0.005(2) 0.002(2) 0.015(2)
C23 0.047(3) 0.026(2) 0.036(2) 0.0097(19) 0.000(2) 0.001(2)
C24 0.069(4) 0.056(3) 0.052(3) 0.035(3) 0.042(3) 0.030(3)
C25 0.017(2) 0.0141(18) 0.029(2) 0.0051(16) 0.0031(17) 0.0001(16)
C26 0.023(2) 0.0204(19) 0.0224(19) 0.0064(16) -0.0008(17) -0.0023(18)
C27 0.016(2) 0.022(2) 0.030(2) 0.0131(17) 0.0039(17) 0.0025(17)
C28 0.028(2) 0.0194(19) 0.025(2) 0.0064(16) 0.0045(18) 0.0032(18)
C29 0.022(2) 0.027(2) 0.027(2) -0.0008(17) -0.0078(18) 0.0000(19)
C30 0.023(2) 0.021(2) 0.036(2) 0.0029(18) -0.0046(19) 0.0029(18)
C31 0.035(3) 0.045(3) 0.039(2) 0.019(2) 0.015(2) 0.022(2)
C32 0.023(2) 0.0190(19) 0.0227(19) 0.0074(16) 0.0030(17) -0.0012(17)
C33 0.0130(19) 0.0185(18) 0.0178(17) 0.0064(15) -0.0058(15) -0.0023(16)
C34 0.019(2) 0.0179(18) 0.0163(17) 0.0023(15) -0.0038(16) -0.0018(17)
C35 0.018(2) 0.0192(19) 0.0159(17) 0.0032(15) -0.0028(16) 0.0011(17)
C36 0.018(2) 0.0187(18) 0.0178(18) 0.0052(15) -0.0022(16) -0.0042(17)
C37 0.016(2) 0.0162(18) 0.0252(19) 0.0065(16) -0.0088(16) -0.0045(17)
C38 0.019(2) 0.0201(19) 0.0192(18) 0.0041(15) -0.0021(16) 0.0034(17)
C39 0.020(2) 0.0183(18) 0.0147(17) 0.0009(15) -0.0045(16) -0.0003(17)
C40 0.020(2) 0.0194(19) 0.0155(17) 0.0038(15) -0.0047(16) -0.0015(17)
C41 0.027(2) 0.021(2) 0.0221(19) 0.0036(16) -0.0012(17) 0.0061(18)
C42 0.020(2) 0.034(2) 0.0201(19) 0.0059(17) 0.0007(17) 0.0009(19)
C43 0.025(2) 0.031(2) 0.023(2) 0.0111(17) 0.0027(18) 0.0006(19)
C44 0.027(2) 0.0195(19) 0.026(2) 0.0101(16) 0.0021(18) 0.0041(18)
C45 0.017(2) 0.0215(19) 0.0169(18) 0.0045(15) -0.0006(16) 0.0029(17)
C46 0.020(2) 0.026(2) 0.046(3) 0.0083(19) 0.006(2) -0.0011(19)
C47 0.037(3) 0.038(2) 0.028(2) 0.0183(19) 0.004(2) 0.000(2)
C48 0.032(3) 0.025(2) 0.079(4) 0.026(2) 0.011(2) 0.011(2)
O1 0.0283(16) 0.0258(15) 0.0347(16) 0.0080(13) 0.0090(13) 0.0029(13)
O2 0.0251(16) 0.0495(18) 0.0273(15) 0.0191(14) 0.0039(13) 0.0108(14)
O3 0.0313(18) 0.0400(18) 0.0311(16) -0.0096(13) -0.0013(14) 0.0120(15)
O4 0.0281(16) 0.0255(14) 0.0231(14) 0.0044(12) 0.0030(12) 0.0119(13)
O5 0.0332(17) 0.0227(14) 0.0242(14) 0.0079(12) -0.0032(13) 0.0038(13)
O6 0.0394(18) 0.0358(16) 0.0324(16) 0.0186(13) 0.0149(14) 0.0089(14)
O7 0.0406(18) 0.0289(15) 0.0320(15) 0.0160(13) 0.0121(14) 0.0116(14)
O8 0.0224(16) 0.0197(14) 0.0561(19) 0.0099(14) 0.0064(14) 0.0007(13)
O9 0.0292(16) 0.0295(15) 0.0310(15) 0.0060(13) 0.0064(13) 0.0097(13)
O10 0.0226(15) 0.0177(13) 0.0259(14) 0.0038(11) 0.0050(12) 0.0005(12)
O11 0.0194(14) 0.0259(14) 0.0261(14) 0.0135(12) -0.0036(12) -0.0064(12)
O12 0.0267(16) 0.0184(14) 0.0446(17) 0.0132(13) 0.0052(13) 0.0021(13)
S1 0.0206(5) 0.0288(5) 0.0220(5) 0.0086(4) 0.0045(4) 0.0039(5)
S2 0.0215(5) 0.0162(5) 0.0327(5) 0.0088(4) 0.0056(4) 0.0018(4)

loop_
_atom_type_symbol
_atom_type_description
_atom_type_scat_dispersion_real
_atom_type_scat_dispersion_imag
_atom_type_scat_source
C C 0.0033 0.0016 'International Tables Vol C Tables 4.2.6.8 and 6.1.1.4'
H H 0.0000 0.0000 'International Tables Vol C Tables 4.2.6.8 and 6.1.1.4'
O O 0.0106 0.0060 'International Tables Vol C Tables 4.2.6.8 and 6.1.1.4'
S S 0.1246 0.1234 'International Tables Vol C Tables 4.2.6.8 and 6.1.1.4'

loop_
_geom_angle_atom_site_label_1
_geom_angle_atom_site_label_2
_geom_angle_atom_site_label_3
_geom_angle
_geom_angle_site_symmetry_1
_geom_angle_site_symmetry_3
_geom_angle_publ_flag
C2 C1 C6 119.8(4) . . ?
C2 C1 S1 119.8(3) . . ?
C6 C1 S1 120.4(3) . . ?
C3 C2 C1 120.5(4) . . ?
C3 C2 H2 119.7 . . ?
C1 C2 H2 119.7 . . ?
C2 C3 C4 119.7(4) . . ?
C2 C3 H3 120.2 . . ?
C4 C3 H3 120.2 . . ?
O3 C4 C3 124.2(4) . . ?
O3 C4 C5 115.6(3) . . ?
C3 C4 C5 120.2(4) . . ?
C6 C5 C4 119.7(4) . . ?
C6 C5 H5 120.1 . . ?
C4 C5 H5 120.1 . . ?
C5 C6 C1 120.0(4) . . ?
C5 C6 H6 120.0 . . ?
C1 C6 H6 120.0 . . ?
O3 C7 H7A 109.5 . . ?
O3 C7 H7B 109.5 . . ?
H7A C7 H7B 109.5 . . ?
O3 C7 H7C 109.5 . . ?
H7A C7 H7C 109.5 . . ?
H7B C7 H7C 109.5 . . ?
C9 C8 S1 127.2(3) . . ?
C9 C8 H8 116.4 . . ?
S1 C8 H8 116.4 . . ?
C8 C9 C10 123.4(3) . . ?
C8 C9 C21 131.6(3) . . ?
C10 C9 C21 104.9(3) . . ?
C15 C10 C11 119.7(3) . . ?
C15 C10 C9 109.5(3) . . ?
C11 C10 C9 130.8(3) . . ?
O4 C11 C12 120.1(3) . . ?
O4 C11 C10 121.2(3) . . ?
C12 C11 C10 118.7(3) . . ?
O5 C12 C11 119.5(3) . . ?
O5 C12 C13 119.4(3) . . ?
C11 C12 C13 121.0(3) . . ?
O6 C13 C14 123.6(3) . . ?
O6 C13 C12 116.1(3) . . ?
C14 C13 C12 120.3(3) . . ?
C15 C14 C13 118.1(3) . . ?
C15 C14 H14 120.9 . . ?
C13 C14 H14 120.9 . . ?
C10 C15 C14 122.1(3) . . ?
C10 C15 C16 108.9(3) . . ?
C14 C15 C16 129.0(3) . . ?
C17 C16 C21 121.0(3) . . ?
C17 C16 C15 130.6(3) . . ?
C21 C16 C15 108.4(3) . . ?
C16 C17 C18 118.5(3) . . ?
C16 C17 H17 120.7 . . ?
C18 C17 H17 120.7 . . ?
C17 C18 C19 120.5(4) . . ?
C17 C18 H18 119.7 . . ?
C19 C18 H18 119.7 . . ?
C18 C19 C20 121.1(4) . . ?
C18 C19 H19 119.5 . . ?
C20 C19 H19 119.5 . . ?
C21 C20 C19 118.9(3) . . ?
C21 C20 H20 120.5 . . ?
C19 C20 H20 120.5 . . ?
C20 C21 C16 119.9(3) . . ?
C20 C21 C9 131.8(3) . . ?
C16 C21 C9 108.3(3) . . ?
O4 C22 H22A 109.5 . . ?
O4 C22 H22B 109.5 . . ?
H22A C22 H22B 109.5 . . ?
O4 C22 H22C 109.5 . . ?
H22A C22 H22C 109.5 . . ?
H22B C22 H22C 109.5 . . ?
O5 C23 H23A 109.5 . . ?
O5 C23 H23B 109.5 . . ?
H23A C23 H23B 109.5 . . ?
O5 C23 H23C 109.5 . . ?
H23A C23 H23C 109.5 . . ?
H23B C23 H23C 109.5 . . ?
O6 C24 H24A 109.5 . . ?
O6 C24 H24B 109.5 . . ?
H24A C24 H24B 109.5 . . ?
O6 C24 H24C 109.5 . . ?
H24A C24 H24C 109.5 . . ?
H24B C24 H24C 109.5 . . ?
C30 C25 C26 119.7(3) . . ?
C30 C25 S2 119.7(3) . . ?
C26 C25 S2 120.4(3) . . ?
C27 C26 C25 120.4(3) . . ?
C27 C26 H26 119.8 . . ?
C25 C26 H26 119.8 . . ?
C26 C27 C28 119.6(3) . . ?
C26 C27 H27 120.2 . . ?
C28 C27 H27 120.2 . . ?
O9 C28 C27 125.0(3) . . ?
O9 C28 C29 115.2(3) . . ?
C27 C28 C29 119.9(3) . . ?
C30 C29 C28 120.6(4) . . ?
C30 C29 H29 119.7 . . ?
C28 C29 H29 119.7 . . ?
C29 C30 C25 119.8(4) . . ?
C29 C30 H30 120.1 . . ?
C25 C30 H30 120.1 . . ?
O9 C31 H31A 109.5 . . ?
O9 C31 H31B 109.5 . . ?
H31A C31 H31B 109.5 . . ?
O9 C31 H31C 109.5 . . ?
H31A C31 H31C 109.5 . . ?
H31B C31 H31C 109.5 . . ?
C33 C32 S2 125.9(3) . . ?
C33 C32 H32 117.0 . . ?
S2 C32 H32 117.0 . . ?
C32 C33 C34 124.4(3) . . ?
C32 C33 C45 130.1(3) . . ?
C34 C33 C45 105.4(3) . . ?
C35 C34 C39 118.9(3) . . ?
C35 C34 C33 131.9(3) . . ?
C39 C34 C33 109.2(3) . . ?
O10 C35 C36 122.9(3) . . ?
O10 C35 C34 117.7(3) . . ?
C36 C35 C34 119.3(3) . . ?
O11 C36 C35 120.3(3) . . ?
O11 C36 C37 119.0(3) . . ?
C35 C36 C37 120.7(3) . . ?
O12 C37 C38 124.5(3) . . ?
O12 C37 C36 114.6(3) . . ?
C38 C37 C36 120.9(3) . . ?
C39 C38 C37 117.7(3) . . ?
C39 C38 H38 121.2 . . ?
C37 C38 H38 121.2 . . ?
C38 C39 C34 122.5(3) . . ?
C38 C39 C40 128.8(3) . . ?
C34 C39 C40 108.6(3) . . ?
C41 C40 C45 121.0(3) . . ?
C41 C40 C39 130.5(3) . . ?
C45 C40 C39 108.5(3) . . ?
C40 C41 C42 118.7(3) . . ?
C40 C41 H41 120.6 . . ?
C42 C41 H41 120.6 . . ?
C43 C42 C41 120.7(4) . . ?
C43 C42 H42 119.7 . . ?
C41 C42 H42 119.7 . . ?
C42 C43 C44 120.6(4) . . ?
C42 C43 H43 119.7 . . ?
C44 C43 H43 119.7 . . ?
C45 C44 C43 119.8(3) . . ?
C45 C44 H44 120.1 . . ?
C43 C44 H44 120.1 . . ?
C44 C45 C40 119.1(3) . . ?
C44 C45 C33 132.6(3) . . ?
C40 C45 C33 108.3(3) . . ?
O10 C46 H46A 109.5 . . ?
O10 C46 H46B 109.5 . . ?
H46A C46 H46B 109.5 . . ?
O10 C46 H46C 109.5 . . ?
H46A C46 H46C 109.5 . . ?
H46B C46 H46C 109.5 . . ?
O11 C47 H47A 109.5 . . ?
O11 C47 H47B 109.5 . . ?
H47A C47 H47B 109.5 . . ?
O11 C47 H47C 109.5 . . ?
H47A C47 H47C 109.5 . . ?
H47B C47 H47C 109.5 . . ?
O12 C48 H48A 109.5 . . ?
O12 C48 H48B 109.5 . . ?
H48A C48 H48B 109.5 . . ?
O12 C48 H48C 109.5 . . ?
H48A C48 H48C 109.5 . . ?
H48B C48 H48C 109.5 . . ?
C4 O3 C7 117.1(3) . . ?
C11 O4 C22 114.4(3) . . ?
C12 O5 C23 113.3(3) . . ?
C13 O6 C24 116.1(3) . . ?
C28 O9 C31 118.2(3) . . ?
C35 O10 C46 117.7(3) . . ?
C36 O11 C47 111.8(3) . . ?
C37 O12 C48 115.8(3) . . ?
O2 S1 O1 118.05(17) . . ?
O2 S1 C1 108.32(17) . . ?
O1 S1 C1 108.69(17) . . ?
O2 S1 C8 109.55(17) . . ?
O1 S1 C8 108.88(17) . . ?
C1 S1 C8 102.17(18) . . ?
O7 S2 O8 117.54(18) . . ?
O7 S2 C25 108.25(17) . . ?
O8 S2 C25 107.42(17) . . ?
O7 S2 C32 108.89(17) . . ?
O8 S2 C32 108.56(17) . . ?
C25 S2 C32 105.53(17) . . ?

loop_
_geom_bond_atom_site_label_1
_geom_bond_atom_site_label_2
_geom_bond_distance
_geom_bond_site_symmetry_2
_geom_bond_publ_flag
C1 C2 1.377(5) . ?
C1 C6 1.391(5) . ?
C1 S1 1.747(4) . ?
C2 C3 1.374(6) . ?
C2 H2 0.9500 . ?
C3 C4 1.384(5) . ?
C3 H3 0.9500 . ?
C4 O3 1.359(5) . ?
C4 C5 1.389(5) . ?
C5 C6 1.375(5) . ?
C5 H5 0.9500 . ?
C6 H6 0.9500 . ?
C7 O3 1.446(5) . ?
C7 H7A 0.9800 . ?
C7 H7B 0.9800 . ?
C7 H7C 0.9800 . ?
C8 C9 1.345(5) . ?
C8 S1 1.755(4) . ?
C8 H8 0.9500 . ?
C9 C10 1.483(5) . ?
C9 C21 1.496(5) . ?
C10 C15 1.390(5) . ?
C10 C11 1.397(5) . ?
C11 O4 1.368(4) . ?
C11 C12 1.396(5) . ?
C12 O5 1.381(4) . ?
C12 C13 1.401(5) . ?
C13 O6 1.363(4) . ?
C13 C14 1.393(5) . ?
C14 C15 1.392(5) . ?
C14 H14 0.9500 . ?
C15 C16 1.466(5) . ?
C16 C17 1.386(5) . ?
C16 C21 1.414(5) . ?
C17 C18 1.390(5) . ?
C17 H17 0.9500 . ?
C18 C19 1.390(6) . ?
C18 H18 0.9500 . ?
C19 C20 1.392(5) . ?
C19 H19 0.9500 . ?
C20 C21 1.380(5) . ?
C20 H20 0.9500 . ?
C22 O4 1.433(5) . ?
C22 H22A 0.9800 . ?
C22 H22B 0.9800 . ?
C22 H22C 0.9800 . ?
C23 O5 1.427(5) . ?
C23 H23A 0.9800 . ?
C23 H23B 0.9800 . ?
C23 H23C 0.9800 . ?
C24 O6 1.436(5) . ?
C24 H24A 0.9800 . ?
C24 H24B 0.9800 . ?
C24 H24C 0.9800 . ?
C25 C30 1.390(5) . ?
C25 C26 1.394(5) . ?
C25 S2 1.749(4) . ?
C26 C27 1.381(5) . ?
C26 H26 0.9500 . ?
C27 C28 1.384(5) . ?
C27 H27 0.9500 . ?
C28 O9 1.361(4) . ?
C28 C29 1.394(5) . ?
C29 C30 1.372(5) . ?
C29 H29 0.9500 . ?
C30 H30 0.9500 . ?
C31 O9 1.428(5) . ?
C31 H31A 0.9800 . ?
C31 H31B 0.9800 . ?
C31 H31C 0.9800 . ?
C32 C33 1.338(5) . ?
C32 S2 1.757(4) . ?
C32 H32 0.9500 . ?
C33 C34 1.478(5) . ?
C33 C45 1.495(5) . ?
C34 C35 1.400(5) . ?
C34 C39 1.406(5) . ?
C35 O10 1.376(4) . ?
C35 C36 1.389(5) . ?
C36 O11 1.383(4) . ?
C36 C37 1.404(5) . ?
C37 O12 1.359(4) . ?
C37 C38 1.397(5) . ?
C38 C39 1.384(5) . ?
C38 H38 0.9500 . ?
C39 C40 1.466(5) . ?
C40 C41 1.386(5) . ?
C40 C45 1.417(5) . ?
C41 C42 1.394(5) . ?
C41 H41 0.9500 . ?
C42 C43 1.384(5) . ?
C42 H42 0.9500 . ?
C43 C44 1.393(5) . ?
C43 H43 0.9500 . ?
C44 C45 1.384(5) . ?
C44 H44 0.9500 . ?
C46 O10 1.438(4) . ?
C46 H46A 0.9800 . ?
C46 H46B 0.9800 . ?
C46 H46C 0.9800 . ?
C47 O11 1.442(4) . ?
C47 H47A 0.9800 . ?
C47 H47B 0.9800 . ?
C47 H47C 0.9800 . ?
C48 O12 1.434(5) . ?
C48 H48A 0.9800 . ?
C48 H48B 0.9800 . ?
C48 H48C 0.9800 . ?
O1 S1 1.440(3) . ?
O2 S1 1.439(3) . ?
O7 S2 1.441(3) . ?
O8 S2 1.441(3) . ?
